data_2218534
loop_
_publ_author_name
'Hang, Tian'
'Ye, Qiong'

_publ_section_title
;
 (<i>E</i>)-2-[2-(2-Thienyl)vinyl]-1<i>H</i>-1,3-benzimidazole
;
_journal_coeditor_code SJ2460
_journal_issue 6
_journal_name_full 'Acta Crystallographica Section E'
_journal_page_first o964
_journal_paper_doi 10.1107/S1600536808006405
_journal_volume 64
_journal_year 2008
_chemical_formula_iupac 'C13 H10 N2 S'
_chemical_formula_moiety 'C13 H10 N2 S'
_chemical_formula_sum 'C13 H10 N2 S'
_chemical_formula_weight 226.06
_chemical_name_systematic
;
(<i>E</i>)-2-[2-(2-Thienyl)vinyl]-1<i>H</i>-1,3-benzimidazole
;
_space_group_IT_number 52
_symmetry_cell_setting orthorhombic
_symmetry_space_group_name_Hall '-P 2a 2bc'
_symmetry_space_group_name_H-M 'P n n a'
_atom_sites_solution_hydrogens geom
_atom_sites_solution_primary direct
_atom_sites_solution_secondary difmap
_audit_creation_method SHELXL-97
_cell_angle_alpha 90.00
_cell_angle_beta 90.00
_cell_angle_gamma 90.00
_cell_formula_units_Z 8
_cell_length_a 12.239(2)
_cell_length_b 16.389(3)
_cell_length_c 11.487(2)
_cell_measurement_reflns_used 14820
_cell_measurement_temperature 293(2)
_cell_measurement_theta_max 29.23
_cell_measurement_theta_min 2.99
_cell_volume 2304.1(7)
_computing_cell_refinement 'CrystalClear (Rigaku, 2005)'
_computing_data_collection 'CrystalClear (Rigaku, 2005)'
_computing_data_reduction 'CrystalClear (Rigaku, 2005)'
_computing_molecular_graphics 'SHELXTL (Sheldrick, 2008)'
_computing_publication_material 'SHELXTL (Sheldrick, 2008)'
_computing_structure_refinement 'SHELXL97 (Sheldrick, 2008)'
_computing_structure_solution 'SHELXS97 (Sheldrick, 2008)'
_diffrn_ambient_temperature 293(2)
_diffrn_detector_area_resol_mean 13.6612
_diffrn_measured_fraction_theta_full 0.998
_diffrn_measured_fraction_theta_max 0.998
_diffrn_measurement_device_type 'Mercury2 (2x2 bin mode)'
_diffrn_measurement_method 'CCD profile fitting'
_diffrn_radiation_monochromator graphite
_diffrn_radiation_source 'fine-focus sealed tube'
_diffrn_radiation_type MoK\a
_diffrn_radiation_wavelength 0.71073
_diffrn_reflns_av_R_equivalents 0.1454
_diffrn_reflns_av_sigmaI/netI 0.0801
_diffrn_reflns_limit_h_max 15
_diffrn_reflns_limit_h_min -15
_diffrn_reflns_limit_k_max 21
_diffrn_reflns_limit_k_min -21
_diffrn_reflns_limit_l_max 14
_diffrn_reflns_limit_l_min -14
_diffrn_reflns_number 21849
_diffrn_reflns_theta_full 27.48
_diffrn_reflns_theta_max 27.48
_diffrn_reflns_theta_min 3.33
_diffrn_standards_number 0
_exptl_absorpt_coefficient_mu 0.252
_exptl_absorpt_correction_T_max 1.0000
_exptl_absorpt_correction_T_min 0.7958
_exptl_absorpt_correction_type multi-scan
_exptl_absorpt_process_details '(CrystalClear; Rigaku, 2005)'
_exptl_crystal_colour Colorless
_exptl_crystal_density_diffrn 1.305
_exptl_crystal_density_method 'not measured'
_exptl_crystal_description Block
_exptl_crystal_F_000 944
_exptl_crystal_size_max 0.15
_exptl_crystal_size_mid 0.10
_exptl_crystal_size_min 0.07
_refine_diff_density_max 0.222
_refine_diff_density_min -0.284
_refine_ls_extinction_method none
_refine_ls_goodness_of_fit_ref 1.066
_refine_ls_hydrogen_treatment constr
_refine_ls_matrix_type full
_refine_ls_number_parameters 145
_refine_ls_number_reflns 2637
_refine_ls_number_restraints 1
_refine_ls_restrained_S_all 1.067
_refine_ls_R_factor_all 0.1633
_refine_ls_R_factor_gt 0.0843
_refine_ls_shift/su_max 0.000
_refine_ls_shift/su_mean 0.000
_refine_ls_structure_factor_coef Fsqd
_refine_ls_weighting_details 'calc w=1/[\s^2^(Fo^2^)+(0.081P)^2^+0.7151P] where P=(Fo^2^+2Fc^2^)/3'
_refine_ls_weighting_scheme calc
_refine_ls_wR_factor_gt 0.1791
_refine_ls_wR_factor_ref 0.2137
_reflns_number_gt 1360
_reflns_number_total 2637
_reflns_threshold_expression I>2\s(I)
_cod_data_source_file sj2460.cif
_cod_data_source_block I
_cod_database_code 2218534
_cod_database_fobs_code 2218534

loop_
_symmetry_equiv_pos_as_xyz
'x, y, z'
'-x+1/2, -y, z'
'x, -y+1/2, -z+1/2'
'-x+1/2, y+1/2, -z+1/2'
'-x, -y, -z'
'x-1/2, y, -z'
'-x, y-1/2, z-1/2'
'x-1/2, -y-1/2, z-1/2'

loop_
_atom_site_type_symbol
_atom_site_label
_atom_site_fract_x
_atom_site_fract_y
_atom_site_fract_z
_atom_site_U_iso_or_equiv
_atom_site_adp_type
_atom_site_calc_flag
_atom_site_refinement_flags
_atom_site_occupancy
S S1 0.88515(10) 0.06908(7) 0.51647(11) 0.0801(5) Uani d . 1
N N1 0.6821(2) 0.07121(18) 0.1000(3) 0.0577(9) Uani d . 1
H H1B 0.7264 0.0309 0.0924 0.069 Uiso calc PR 0.50
N N2 0.5945(2) 0.17665(16) 0.1790(2) 0.0452(7) Uani d . 1
H H2B 0.5751 0.2134 0.2283 0.054 Uiso calc PR 0.50
C C1 0.5111(4) 0.1178(3) -0.1555(4) 0.0824(14) Uani d . 1
H H1A 0.4956 0.1028 -0.2319 0.099 Uiso calc R 1
C C2 0.8179(4) 0.1317(3) 0.7051(4) 0.0898(15) Uani d U 1
H H2A 0.8136 0.1453 0.7836 0.108 Uiso calc R 1
C C3 0.8987(5) 0.0855(3) 0.6610(4) 0.0890(16) Uani d . 1
H H3A 0.9559 0.0647 0.7053 0.107 Uiso calc R 1
C C4 0.7391(3) 0.1583(3) 0.6209(3) 0.0653(11) Uani d U 1
H H4A 0.6790 0.1913 0.6364 0.078 Uiso calc R 1
C C5 0.5901(4) 0.0750(3) -0.0942(4) 0.0753(13) Uani d . 1
H H5A 0.6278 0.0316 -0.1277 0.090 Uiso calc R 1
C C6 0.4751(3) 0.2076(2) 0.0054(3) 0.0604(11) Uani d . 1
H H6A 0.4376 0.2514 0.0381 0.073 Uiso calc R 1
C C7 0.4546(4) 0.1825(3) -0.1057(4) 0.0720(12) Uani d . 1
H H7A 0.4015 0.2094 -0.1492 0.086 Uiso calc R 1
C C8 0.7672(3) 0.1264(2) 0.5105(3) 0.0581(10) Uani d . 1
C C9 0.7079(3) 0.1380(2) 0.4039(3) 0.0532(10) Uani d . 1
H H9A 0.6461 0.1709 0.4074 0.064 Uiso calc R 1
C C10 0.6101(3) 0.0995(2) 0.0186(3) 0.0515(9) Uani d . 1
C C11 0.7328(3) 0.1064(2) 0.3007(3) 0.0526(10) Uani d . 1
H H11A 0.7950 0.0740 0.2961 0.063 Uiso calc R 1
C C12 0.6700(3) 0.1188(2) 0.1941(3) 0.0479(9) Uani d . 1
C C13 0.5538(3) 0.1655(2) 0.0678(3) 0.0461(9) Uani d . 1

loop_
_atom_site_aniso_label
_atom_site_aniso_U_11
_atom_site_aniso_U_22
_atom_site_aniso_U_33
_atom_site_aniso_U_12
_atom_site_aniso_U_13
_atom_site_aniso_U_23
S1 0.0830(9) 0.0654(8) 0.0918(10) -0.0012(6) -0.0304(7) 0.0032(6)
N1 0.0607(19) 0.0583(19) 0.054(2) 0.0158(16) -0.0072(15) -0.0140(16)
N2 0.0532(17) 0.0401(16) 0.0422(17) 0.0063(13) 0.0015(13) -0.0027(13)
C1 0.097(3) 0.096(4) 0.054(3) 0.004(3) -0.017(3) -0.015(3)
C2 0.113(4) 0.106(4) 0.050(3) -0.026(3) -0.023(2) 0.013(3)
C3 0.112(4) 0.076(3) 0.079(4) -0.023(3) -0.043(3) 0.023(3)
C4 0.070(3) 0.081(3) 0.045(2) -0.018(2) -0.0037(18) 0.001(2)
C5 0.083(3) 0.079(3) 0.064(3) 0.018(2) -0.011(2) -0.028(2)
C6 0.072(3) 0.054(2) 0.055(2) 0.009(2) -0.009(2) 0.001(2)
C7 0.081(3) 0.071(3) 0.064(3) 0.009(2) -0.021(2) 0.007(2)
C8 0.063(2) 0.051(2) 0.061(3) -0.0153(19) -0.014(2) 0.0087(19)
C9 0.055(2) 0.049(2) 0.056(3) -0.0009(18) -0.0023(18) 0.0054(18)
C10 0.053(2) 0.051(2) 0.051(2) 0.0034(18) -0.0051(18) -0.0070(18)
C11 0.051(2) 0.048(2) 0.059(3) 0.0005(17) -0.0004(19) -0.0009(18)
C12 0.048(2) 0.049(2) 0.047(2) -0.0011(17) 0.0016(17) 0.0022(17)
C13 0.052(2) 0.0418(19) 0.044(2) -0.0023(17) 0.0020(17) 0.0001(16)

loop_
_atom_type_symbol
_atom_type_description
_atom_type_scat_dispersion_real
_atom_type_scat_dispersion_imag
_atom_type_scat_source
C C 0.0033 0.0016 'International Tables Vol C Tables 4.2.6.8 and 6.1.1.4'
H H 0.0000 0.0000 'International Tables Vol C Tables 4.2.6.8 and 6.1.1.4'
N N 0.0061 0.0033 'International Tables Vol C Tables 4.2.6.8 and 6.1.1.4'
S S 0.1246 0.1234 'International Tables Vol C Tables 4.2.6.8 and 6.1.1.4'

loop_
_geom_angle_atom_site_label_1
_geom_angle_atom_site_label_2
_geom_angle_atom_site_label_3
_geom_angle
C3 S1 C8 92.0(3)
C12 N1 C10 106.4(3)
C12 N1 H1B 126.8
C10 N1 H1B 126.8
C12 N2 C13 106.0(3)
C12 N2 H2B 127.0
C13 N2 H2B 127.0
C5 C1 C7 121.6(4)
C5 C1 H1A 119.2
C7 C1 H1A 119.2
C3 C2 C4 114.3(4)
C3 C2 H2A 122.8
C4 C2 H2A 122.8
C2 C3 S1 112.8(4)
C2 C3 H3A 123.6
S1 C3 H3A 123.6
C8 C4 C2 109.2(4)
C8 C4 H4A 125.4
C2 C4 H4A 125.4
C1 C5 C10 117.0(4)
C1 C5 H5A 121.5
C10 C5 H5A 121.5
C7 C6 C13 117.5(4)
C7 C6 H6A 121.3
C13 C6 H6A 121.3
C6 C7 C1 121.6(4)
C6 C7 H7A 119.2
C1 C7 H7A 119.2
C4 C8 C9 126.3(4)
C4 C8 S1 111.7(3)
C9 C8 S1 122.0(3)
C11 C9 C8 126.3(4)
C11 C9 H9A 116.8
C8 C9 H9A 116.8
N1 C10 C5 131.2(4)
N1 C10 C13 107.7(3)
C5 C10 C13 121.1(4)
C9 C11 C12 125.0(3)
C9 C11 H11A 117.5
C12 C11 H11A 117.5
N1 C12 N2 112.7(3)
N1 C12 C11 122.5(3)
N2 C12 C11 124.9(3)
N2 C13 C6 131.5(3)
N2 C13 C10 107.3(3)
C6 C13 C10 121.2(3)

loop_
_geom_bond_atom_site_label_1
_geom_bond_atom_site_label_2
_geom_bond_distance
S1 C3 1.690(5)
S1 C8 1.723(4)
N1 C12 1.341(4)
N1 C10 1.366(4)
N1 H1B 0.8600
N2 C12 1.335(4)
N2 C13 1.383(4)
N2 H2B 0.8600
C1 C5 1.386(6)
C1 C7 1.390(6)
C1 H1A 0.9300
C2 C3 1.344(6)
C2 C4 1.435(6)
C2 H2A 0.9300
C3 H3A 0.9300
C4 C8 1.415(5)
C4 H4A 0.9300
C5 C10 1.379(5)
C5 H5A 0.9300
C6 C7 1.365(5)
C6 C13 1.385(5)
C6 H6A 0.9300
C7 H7A 0.9300
C8 C9 1.436(5)
C9 C11 1.329(5)
C9 H9A 0.9300
C10 C13 1.401(5)
C11 C12 1.461(4)
C11 H11A 0.9300

loop_
_geom_hbond_atom_site_label_D
_geom_hbond_atom_site_label_H
_geom_hbond_atom_site_label_A
_geom_hbond_site_symmetry_A
_geom_hbond_distance_DH
_geom_hbond_distance_HA
_geom_hbond_distance_DA
_geom_hbond_angle_DHA
C11 H11A S1 . 0.93 2.76 3.161(4) 106.9
N1 H1B N1 2_655 0.86 2.01 2.865(6) 170.0
N2 H2B N2 3 0.86 2.11 2.906(5) 154.2
